data_2221660
loop_
_publ_author_name
'Mih\'aly, B\'ela'
'Forizs, Edit'
'Kun, Attila-Zsolt'
'Silaghi-Dumitrescu, Ioan'

_publ_section_title
;
 (Diethylenetriamine)bis(theophyllinato)zinc(II) dihydrate
;
_journal_coeditor_code FI2075
_journal_issue 5
_journal_name_full 'Acta Crystallographica Section E'
_journal_page_first m579
_journal_paper_doi 10.1107/S1600536809015013
_journal_volume 65
_journal_year 2009
_chemical_formula_iupac '[Zn (C7 H7 N4 O2)2 (C4 H13 N3)], 2H2 O'
_chemical_formula_moiety 'C18 H27 N11 O4 Zn, 2(H2 O)'
_chemical_formula_sum 'C18 H31 N11 O6 Zn'
_chemical_formula_weight 562.91
_chemical_name_systematic
;
(Diethylenetriamine)bis(theophyllinato)zinc(II) dihydrate
;
_space_group_IT_number 14
_symmetry_cell_setting monoclinic
_symmetry_space_group_name_Hall '-P 2ybc'
_symmetry_space_group_name_H-M 'P 1 21/c 1'
_atom_sites_solution_hydrogens geom
_atom_sites_solution_primary direct
_atom_sites_solution_secondary difmap
_audit_creation_method SHELXL-97
_cell_angle_alpha 90.00
_cell_angle_beta 98.9040(10)
_cell_angle_gamma 90.00
_cell_formula_units_Z 4
_cell_length_a 18.4655(13)
_cell_length_b 8.2603(6)
_cell_length_c 15.9252(12)
_cell_measurement_reflns_used 3820
_cell_measurement_temperature 297(2)
_cell_measurement_theta_max 22.75
_cell_measurement_theta_min 2.59
_cell_volume 2399.8(3)
_computing_cell_refinement 'SAINT-Plus (Bruker, 2007)'
_computing_data_collection 'SMART (Bruker, 2007)'
_computing_data_reduction 'SAINT-Plus (Bruker, 2007)'
_computing_molecular_graphics 'DIAMOND (Brandenburg & Putz, 1999)'
_computing_publication_material 'publCIF (Westrip, 2009)'
_computing_structure_refinement 'SHELXL97 (Sheldrick, 2008)'
_computing_structure_solution 'SHELXS97 (Sheldrick, 2008)'
_diffrn_ambient_temperature 297(2)
_diffrn_measured_fraction_theta_full 0.999
_diffrn_measured_fraction_theta_max 0.999
_diffrn_measurement_device_type 'Bruker SMART APEX'
_diffrn_measurement_method '\f and \w'
_diffrn_radiation_monochromator graphite
_diffrn_radiation_source 'fine-focus sealed tube'
_diffrn_radiation_type MoK\a
_diffrn_radiation_wavelength 0.71073
_diffrn_reflns_av_R_equivalents 0.0408
_diffrn_reflns_av_sigmaI/netI 0.0368
_diffrn_reflns_limit_h_max 21
_diffrn_reflns_limit_h_min -21
_diffrn_reflns_limit_k_max 9
_diffrn_reflns_limit_k_min -9
_diffrn_reflns_limit_l_max 18
_diffrn_reflns_limit_l_min -18
_diffrn_reflns_number 16801
_diffrn_reflns_theta_full 25.00
_diffrn_reflns_theta_max 25.00
_diffrn_reflns_theta_min 2.23
_diffrn_standards_number 0
_exptl_absorpt_coefficient_mu 1.083
_exptl_absorpt_correction_T_max 0.8544
_exptl_absorpt_correction_T_min 0.7660
_exptl_absorpt_correction_type multi-scan
_exptl_absorpt_process_details '(SADABS; Bruker, 2001)'
_exptl_crystal_colour colourless
_exptl_crystal_density_diffrn 1.558
_exptl_crystal_density_method 'not measured'
_exptl_crystal_description block
_exptl_crystal_F_000 1176
_exptl_crystal_size_max 0.26
_exptl_crystal_size_mid 0.25
_exptl_crystal_size_min 0.15
_refine_diff_density_max 0.530
_refine_diff_density_min -0.339
_refine_ls_extinction_method none
_refine_ls_goodness_of_fit_ref 1.146
_refine_ls_hydrogen_treatment mixed
_refine_ls_matrix_type full
_refine_ls_number_parameters 349
_refine_ls_number_reflns 4214
_refine_ls_number_restraints 5
_refine_ls_restrained_S_all 1.146
_refine_ls_R_factor_all 0.0560
_refine_ls_R_factor_gt 0.0492
_refine_ls_shift/su_max 0.001
_refine_ls_shift/su_mean 0.000
_refine_ls_structure_factor_coef Fsqd
_refine_ls_weighting_details 'calc w=1/[\s^2^(Fo^2^)+(0.0449P)^2^+2.691P] where P=(Fo^2^+2Fc^2^)/3'
_refine_ls_weighting_scheme calc
_refine_ls_wR_factor_gt 0.1116
_refine_ls_wR_factor_ref 0.1153
_reflns_number_gt 3800
_reflns_number_total 4214
_reflns_threshold_expression I>2\s(I)
_cod_data_source_file fi2075.cif
_cod_data_source_block I
_cod_depositor_comments
;
The following automatic conversions were performed:
'_symmetry_cell_setting' value 'Monoclinic' changed to 'monoclinic'
according to '/home/saulius/struct/CIF-dictionaries/cif_core.dic'
dictionary named 'cif_core.dic' version 2.4.1 from 2010-06-29.

Automatic conversion script
Id: cif_fix_enum 1527 2010-12-29 10:47:43Z saulius 

The following automatic conversions were performed:

'_symmetry_cell_setting' value 'Monoclinic' changed to 'monoclinic'
according to /home/saulius/struct/CIF-dictionaries/cif_core.dic
dictionary named 'cif_core.dic' version 2.4.1 from 2010-06-29.

Automatic conversion script
Id: cif_fix_values 1715 2011-07-08 13:25:40Z adriana 
;
_cod_original_sg_symbol_H-M 'P 21/c'
_cod_database_code 2221660
_cod_database_fobs_code 2221660

loop_
_symmetry_equiv_pos_as_xyz
'x, y, z'
'-x, y+1/2, -z+1/2'
'-x, -y, -z'
'x, -y-1/2, z-1/2'

loop_
_atom_site_type_symbol
_atom_site_label
_atom_site_fract_x
_atom_site_fract_y
_atom_site_fract_z
_atom_site_U_iso_or_equiv
_atom_site_adp_type
_atom_site_calc_flag
_atom_site_refinement_flags
_atom_site_occupancy
_atom_site_disorder_assembly
_atom_site_disorder_group
H H2 0.090(3) 0.882(7) 0.814(4) 0.12(3) Uiso d D 1 . .
H H1 0.111(3) 1.030(3) 0.801(3) 0.064(15) Uiso d D 1 . .
H H3 0.3221(19) 0.383(6) 0.733(3) 0.077(19) Uiso d D 1 . .
H H4 0.303(3) 0.295(5) 0.670(3) 0.066(16) Uiso d D 1 . .
C C1 0.36750(17) 0.4373(4) 0.9496(2) 0.0274(7) Uani d . 1 . .
C C2 0.38322(18) 0.3506(4) 1.0237(2) 0.0285(7) Uani d . 1 . .
C C3 0.4959(2) 0.2550(4) 0.9884(2) 0.0354(8) Uani d . 1 . .
C C4 0.41449(18) 0.4342(4) 0.8878(2) 0.0315(8) Uani d . 1 . .
C C5 0.28123(19) 0.4589(4) 1.0227(2) 0.0339(8) Uani d . 1 . .
H H5 0.2372 0.4892 1.0397 0.041 Uiso calc R 1 . .
C C6 0.4625(3) 0.1727(5) 1.1240(3) 0.0562(12) Uani d . 1 . .
H H6A 0.5146 0.1634 1.1406 0.084 Uiso calc R 1 . .
H H6B 0.4412 0.0666 1.1168 0.084 Uiso calc R 1 . .
H H6C 0.4419 0.2298 1.1672 0.084 Uiso calc R 1 . .
C C7 0.5323(2) 0.3326(5) 0.8547(3) 0.0483(10) Uani d . 1 . .
H H7A 0.5809 0.3389 0.8863 0.072 Uiso calc R 1 . .
H H7B 0.5247 0.4205 0.8149 0.072 Uiso calc R 1 . .
H H7C 0.5264 0.2316 0.8245 0.072 Uiso calc R 1 . .
C C8 0.06859(17) 0.5122(4) 0.8720(2) 0.0276(7) Uani d . 1 . .
C C9 0.04497(18) 0.3547(4) 0.8627(2) 0.0287(7) Uani d . 1 . .
C C10 -0.07285(18) 0.4197(4) 0.8940(2) 0.0304(8) Uani d . 1 . .
C C11 0.02094(18) 0.6365(4) 0.8909(2) 0.0297(8) Uani d . 1 . .
C C12 0.1516(2) 0.3635(4) 0.8352(3) 0.0387(9) Uani d . 1 . .
H H12 0.1959 0.3309 0.8197 0.046 Uiso calc R 1 . .
C C13 -0.0440(2) 0.1359(4) 0.8707(3) 0.0462(10) Uani d . 1 . .
H H13A -0.0850 0.1176 0.8999 0.069 Uiso calc R 1 . .
H H13B -0.0034 0.0704 0.8959 0.069 Uiso calc R 1 . .
H H13C -0.0573 0.1074 0.8119 0.069 Uiso calc R 1 . .
C C14 -0.1046(2) 0.7002(5) 0.9130(3) 0.0489(11) Uani d . 1 . .
H H14A -0.1453 0.6921 0.8677 0.073 Uiso calc R 1 . .
H H14B -0.0837 0.8066 0.9131 0.073 Uiso calc R 1 . .
H H14C -0.1212 0.6810 0.9663 0.073 Uiso calc R 1 . .
C C15 0.3002(3) 0.7952(6) 0.7322(3) 0.0603(13) Uani d . 1 . .
H H15A 0.2926 0.8333 0.6739 0.072 Uiso calc R 1 . .
H H15B 0.3446 0.7308 0.7412 0.072 Uiso calc R 1 . .
C C16 0.3077(3) 0.9341(6) 0.7908(3) 0.0646(14) Uani d . 1 . .
H H16A 0.2670 1.0080 0.7750 0.077 Uiso calc R 1 . .
H H16B 0.3527 0.9917 0.7862 0.077 Uiso calc R 1 . .
C C17 0.2874(3) 1.0025(6) 0.9349(4) 0.0683(14) Uani d . 1 . .
H H17A 0.2525 1.0755 0.9025 0.082 Uiso calc R 1 . .
H H17B 0.3300 1.0652 0.9588 0.082 Uiso calc R 1 . .
C C18 0.2545(3) 0.9303(7) 1.0032(3) 0.0739(15) Uani d . 1 . .
H H18A 0.2349 1.0150 1.0353 0.089 Uiso calc R 1 . .
H H18B 0.2918 0.8727 1.0414 0.089 Uiso calc R 1 . .
N N1 0.44707(15) 0.2614(4) 1.04420(18) 0.0335(7) Uani d . 1 . .
N N2 0.47870(15) 0.3428(4) 0.91318(18) 0.0340(7) Uani d . 1 . .
N N3 0.29968(14) 0.5092(3) 0.94963(18) 0.0305(6) Uani d . 1 . .
N N4 0.32938(16) 0.3619(3) 1.07095(18) 0.0338(7) Uani d . 1 . .
N N5 -0.02331(15) 0.3060(3) 0.87753(19) 0.0318(7) Uani d . 1 . .
N N6 -0.04898(14) 0.5793(3) 0.90045(18) 0.0310(6) Uani d . 1 . .
N N7 0.13966(15) 0.5172(3) 0.85451(19) 0.0322(7) Uani d . 1 . .
N N8 0.09705(15) 0.2580(4) 0.8390(2) 0.0373(7) Uani d . 1 . .
N N9 0.23797(17) 0.6963(4) 0.74736(19) 0.0414(8) Uani d . 1 . .
H H9A 0.2419 0.5973 0.7249 0.050 Uiso calc R 1 . .
H H9B 0.1963 0.7415 0.7208 0.050 Uiso calc R 1 . .
N N10 0.30890(18) 0.8803(4) 0.8791(2) 0.0423(8) Uani d D 1 . .
N N11 0.19553(17) 0.8177(4) 0.9694(2) 0.0401(7) Uani d . 1 . .
H H11A 0.1554 0.8734 0.9467 0.048 Uiso calc R 1 . .
H H11B 0.1838 0.7552 1.0116 0.048 Uiso calc R 1 . .
O O1 0.55292(14) 0.1781(3) 1.00333(18) 0.0511(7) Uani d . 1 . .
O O2 0.40477(14) 0.4991(4) 0.81732(16) 0.0483(7) Uani d . 1 . .
O O3 -0.13559(13) 0.3833(3) 0.90348(17) 0.0390(6) Uani d . 1 . .
O O4 0.03442(14) 0.7823(3) 0.89879(19) 0.0457(7) Uani d . 1 . .
O O5 0.11729(18) 0.9342(4) 0.7883(2) 0.0525(7) Uani d D 1 . .
O O6 0.2845(2) 0.3503(5) 0.7033(2) 0.0656(9) Uani d D 1 . .
Zn Zn1 0.23190(2) 0.67315(5) 0.87641(2) 0.02884(14) Uani d . 1 . .
H H10 0.3487(14) 0.837(4) 0.899(2) 0.034(11) Uiso d D 1 . .

loop_
_atom_site_aniso_label
_atom_site_aniso_U_11
_atom_site_aniso_U_22
_atom_site_aniso_U_33
_atom_site_aniso_U_12
_atom_site_aniso_U_13
_atom_site_aniso_U_23
C1 0.0239(17) 0.0277(17) 0.0301(18) -0.0005(14) 0.0028(14) -0.0007(14)
C2 0.0288(18) 0.0260(17) 0.0304(18) -0.0010(14) 0.0036(14) -0.0025(14)
C3 0.0291(19) 0.039(2) 0.036(2) 0.0001(16) -0.0010(15) -0.0070(16)
C4 0.0286(18) 0.0322(19) 0.0332(19) -0.0001(15) 0.0026(15) -0.0018(15)
C5 0.0290(19) 0.0335(19) 0.041(2) 0.0038(15) 0.0124(16) 0.0039(16)
C6 0.058(3) 0.063(3) 0.046(2) 0.022(2) 0.001(2) 0.020(2)
C7 0.038(2) 0.067(3) 0.043(2) 0.004(2) 0.0171(18) -0.006(2)
C8 0.0238(17) 0.0244(17) 0.0352(19) 0.0013(13) 0.0062(14) 0.0029(14)
C9 0.0250(17) 0.0251(17) 0.0364(19) -0.0020(14) 0.0055(14) -0.0019(14)
C10 0.0270(18) 0.0306(18) 0.0340(19) 0.0015(15) 0.0063(15) 0.0035(15)
C11 0.0251(18) 0.0255(18) 0.0388(19) 0.0033(14) 0.0056(15) 0.0042(14)
C12 0.0279(19) 0.031(2) 0.058(2) -0.0012(15) 0.0122(17) -0.0094(17)
C13 0.041(2) 0.0244(19) 0.076(3) -0.0059(16) 0.016(2) -0.0028(19)
C14 0.034(2) 0.034(2) 0.082(3) 0.0075(17) 0.020(2) -0.001(2)
C15 0.055(3) 0.079(3) 0.051(3) -0.008(2) 0.018(2) 0.025(2)
C16 0.055(3) 0.061(3) 0.079(3) -0.014(2) 0.012(2) 0.037(3)
C17 0.069(3) 0.039(2) 0.098(4) -0.022(2) 0.017(3) -0.013(3)
C18 0.087(4) 0.070(3) 0.066(3) -0.027(3) 0.019(3) -0.030(3)
N1 0.0323(16) 0.0346(16) 0.0322(16) 0.0086(13) 0.0007(13) 0.0038(13)
N2 0.0273(15) 0.0428(18) 0.0329(16) 0.0022(13) 0.0073(12) -0.0020(13)
N3 0.0238(14) 0.0297(15) 0.0376(16) 0.0020(12) 0.0031(12) 0.0070(13)
N4 0.0340(16) 0.0342(16) 0.0346(16) 0.0023(13) 0.0097(13) 0.0046(13)
N5 0.0281(15) 0.0236(14) 0.0450(17) -0.0029(12) 0.0095(13) 0.0013(12)
N6 0.0219(14) 0.0273(15) 0.0456(17) 0.0038(12) 0.0111(13) 0.0034(13)
N7 0.0239(15) 0.0273(15) 0.0469(18) -0.0017(12) 0.0103(13) -0.0022(13)
N8 0.0282(16) 0.0282(16) 0.057(2) -0.0001(13) 0.0113(14) -0.0079(14)
N9 0.0367(17) 0.0494(19) 0.0383(18) 0.0024(15) 0.0058(14) 0.0081(15)
N10 0.0326(18) 0.0337(17) 0.059(2) -0.0045(15) 0.0026(16) 0.0033(16)
N11 0.0415(18) 0.0365(17) 0.0432(18) 0.0012(14) 0.0092(14) -0.0008(14)
O1 0.0320(15) 0.0621(19) 0.0577(18) 0.0190(14) 0.0019(13) -0.0007(14)
O2 0.0422(16) 0.0691(19) 0.0353(15) 0.0063(14) 0.0111(12) 0.0141(14)
O3 0.0256(13) 0.0393(14) 0.0547(16) -0.0036(11) 0.0146(11) 0.0010(12)
O4 0.0357(14) 0.0243(13) 0.080(2) -0.0025(11) 0.0175(14) -0.0025(13)
O5 0.062(2) 0.0422(18) 0.0586(19) 0.0043(16) 0.0245(16) -0.0083(15)
O6 0.054(2) 0.081(3) 0.063(2) 0.0078(19) 0.0140(18) -0.0266(19)
Zn1 0.0249(2) 0.0272(2) 0.0351(2) -0.00167(16) 0.00696(16) 0.00309(17)

loop_
_atom_type_symbol
_atom_type_description
_atom_type_scat_dispersion_real
_atom_type_scat_dispersion_imag
_atom_type_scat_source
C C 0.0033 0.0016 'International Tables Vol C Tables 4.2.6.8 and 6.1.1.4'
H H 0.0000 0.0000 'International Tables Vol C Tables 4.2.6.8 and 6.1.1.4'
N N 0.0061 0.0033 'International Tables Vol C Tables 4.2.6.8 and 6.1.1.4'
O O 0.0106 0.0060 'International Tables Vol C Tables 4.2.6.8 and 6.1.1.4'
Zn Zn 0.2839 1.4301 'International Tables Vol C Tables 4.2.6.8 and 6.1.1.4'

loop_
_geom_angle_atom_site_label_1
_geom_angle_atom_site_label_2
_geom_angle_atom_site_label_3
_geom_angle_site_symmetry_1
_geom_angle_site_symmetry_3
_geom_angle
_geom_angle_publ_flag
C2 C1 N3 . . 107.1(3) ?
C2 C1 C4 . . 121.4(3) ?
N3 C1 C4 . . 131.4(3) ?
N4 C2 C1 . . 111.7(3) ?
N4 C2 N1 . . 125.7(3) ?
C1 C2 N1 . . 122.6(3) ?
O1 C3 N1 . . 122.0(3) ?
O1 C3 N2 . . 120.9(3) ?
N1 C3 N2 . . 117.0(3) ?
O2 C4 C1 . . 127.6(3) ?
O2 C4 N2 . . 119.5(3) ?
C1 C4 N2 . . 112.9(3) ?
N3 C5 N4 . . 116.7(3) ?
N3 C5 H5 . . 121.6 ?
N4 C5 H5 . . 121.6 ?
N1 C6 H6A . . 109.5 ?
N1 C6 H6B . . 109.5 ?
H6A C6 H6B . . 109.5 ?
N1 C6 H6C . . 109.5 ?
H6A C6 H6C . . 109.5 ?
H6B C6 H6C . . 109.5 ?
N2 C7 H7A . . 109.5 ?
N2 C7 H7B . . 109.5 ?
H7A C7 H7B . . 109.5 ?
N2 C7 H7C . . 109.5 ?
H7A C7 H7C . . 109.5 ?
H7B C7 H7C . . 109.5 ?
C9 C8 N7 . . 107.6(3) ?
C9 C8 C11 . . 120.9(3) ?
N7 C8 C11 . . 131.4(3) ?
N8 C9 C8 . . 111.3(3) ?
N8 C9 N5 . . 125.9(3) ?
C8 C9 N5 . . 122.8(3) ?
O3 C10 N5 . . 121.9(3) ?
O3 C10 N6 . . 121.2(3) ?
N5 C10 N6 . . 117.0(3) ?
O4 C11 N6 . . 119.5(3) ?
O4 C11 C8 . . 127.5(3) ?
N6 C11 C8 . . 113.0(3) ?
N7 C12 N8 . . 117.1(3) ?
N7 C12 H12 . . 121.4 ?
N8 C12 H12 . . 121.4 ?
N5 C13 H13A . . 109.5 ?
N5 C13 H13B . . 109.5 ?
H13A C13 H13B . . 109.5 ?
N5 C13 H13C . . 109.5 ?
H13A C13 H13C . . 109.5 ?
H13B C13 H13C . . 109.5 ?
N6 C14 H14A . . 109.5 ?
N6 C14 H14B . . 109.5 ?
H14A C14 H14B . . 109.5 ?
N6 C14 H14C . . 109.5 ?
H14A C14 H14C . . 109.5 ?
H14B C14 H14C . . 109.5 ?
N9 C15 C16 . . 109.3(4) ?
N9 C15 H15A . . 109.8 ?
C16 C15 H15A . . 109.8 ?
N9 C15 H15B . . 109.8 ?
C16 C15 H15B . . 109.8 ?
H15A C15 H15B . . 108.3 ?
C15 C16 N10 . . 110.9(4) ?
C15 C16 H16A . . 109.5 ?
N10 C16 H16A . . 109.5 ?
C15 C16 H16B . . 109.5 ?
N10 C16 H16B . . 109.5 ?
H16A C16 H16B . . 108.1 ?
N10 C17 C18 . . 111.2(4) ?
N10 C17 H17A . . 109.4 ?
C18 C17 H17A . . 109.4 ?
N10 C17 H17B . . 109.4 ?
C18 C17 H17B . . 109.4 ?
H17A C17 H17B . . 108.0 ?
C17 C18 N11 . . 111.0(4) ?
C17 C18 H18A . . 109.4 ?
N11 C18 H18A . . 109.4 ?
C17 C18 H18B . . 109.4 ?
N11 C18 H18B . . 109.4 ?
H18A C18 H18B . . 108.0 ?
C3 N1 C2 . . 119.5(3) ?
C3 N1 C6 . . 119.4(3) ?
C2 N1 C6 . . 121.1(3) ?
C3 N2 C4 . . 126.5(3) ?
C3 N2 C7 . . 115.5(3) ?
C4 N2 C7 . . 118.0(3) ?
C5 N3 C1 . . 102.7(3) ?
C5 N3 Zn1 . . 118.8(2) ?
C1 N3 Zn1 . . 138.2(2) ?
C2 N4 C5 . . 101.7(3) ?
C10 N5 C9 . . 119.3(3) ?
C10 N5 C13 . . 120.2(3) ?
C9 N5 C13 . . 120.4(3) ?
C10 N6 C11 . . 126.7(3) ?
C10 N6 C14 . . 115.8(3) ?
C11 N6 C14 . . 117.4(3) ?
C12 N7 C8 . . 102.4(3) ?
C12 N7 Zn1 . . 117.3(2) ?
C8 N7 Zn1 . . 138.4(2) ?
C12 N8 C9 . . 101.6(3) ?
C15 N9 Zn1 . . 112.2(3) ?
C15 N9 H9A . . 109.2 ?
Zn1 N9 H9A . . 109.2 ?
C15 N9 H9B . . 109.2 ?
Zn1 N9 H9B . . 109.2 ?
H9A N9 H9B . . 107.9 ?
C17 N10 C16 . . 114.4(4) ?
C17 N10 Zn1 . . 108.4(3) ?
C16 N10 Zn1 . . 107.4(3) ?
C17 N10 H10 . . 112(3) ?
C16 N10 H10 . . 112(3) ?
Zn1 N10 H10 . . 102(3) ?
C18 N11 Zn1 . . 108.6(3) ?
C18 N11 H11A . . 110.0 ?
Zn1 N11 H11A . . 110.0 ?
C18 N11 H11B . . 110.0 ?
Zn1 N11 H11B . . 110.0 ?
H11A N11 H11B . . 108.3 ?
H2 O5 H1 . . 105(6) ?
H3 O6 H4 . . 98(5) ?
N3 Zn1 N9 . . 119.60(12) ?
N3 Zn1 N11 . . 101.91(12) ?
N9 Zn1 N11 . . 135.87(13) ?
N3 Zn1 N7 . . 95.46(11) ?
N9 Zn1 N7 . . 93.33(12) ?
N11 Zn1 N7 . . 97.20(12) ?
N3 Zn1 N10 . . 99.41(12) ?
N9 Zn1 N10 . . 79.40(13) ?
N11 Zn1 N10 . . 79.72(13) ?
N7 Zn1 N10 . . 165.13(12) ?

loop_
_geom_bond_atom_site_label_1
_geom_bond_atom_site_label_2
_geom_bond_site_symmetry_2
_geom_bond_distance
_geom_bond_publ_flag
C1 C2 . 1.372(5) ?
C1 N3 . 1.386(4) ?
C1 C4 . 1.410(5) ?
C2 N4 . 1.339(4) ?
C2 N1 . 1.386(4) ?
C3 O1 . 1.221(4) ?
C3 N1 . 1.362(5) ?
C3 N2 . 1.393(5) ?
C4 O2 . 1.231(4) ?
C4 N2 . 1.411(4) ?
C5 N3 . 1.329(4) ?
C5 N4 . 1.346(4) ?
C5 H5 . 0.9300 ?
C6 N1 . 1.456(5) ?
C6 H6A . 0.9600 ?
C6 H6B . 0.9600 ?
C6 H6C . 0.9600 ?
C7 N2 . 1.463(4) ?
C7 H7A . 0.9600 ?
C7 H7B . 0.9600 ?
C7 H7C . 0.9600 ?
C8 C9 . 1.373(5) ?
C8 N7 . 1.384(4) ?
C8 C11 . 1.415(4) ?
C9 N8 . 1.348(4) ?
C9 N5 . 1.378(4) ?
C10 O3 . 1.229(4) ?
C10 N5 . 1.365(4) ?
C10 N6 . 1.388(4) ?
C11 O4 . 1.232(4) ?
C11 N6 . 1.405(4) ?
C12 N7 . 1.333(4) ?
C12 N8 . 1.341(5) ?
C12 H12 . 0.9300 ?
C13 N5 . 1.456(4) ?
C13 H13A . 0.9600 ?
C13 H13B . 0.9600 ?
C13 H13C . 0.9600 ?
C14 N6 . 1.468(4) ?
C14 H14A . 0.9600 ?
C14 H14B . 0.9600 ?
C14 H14C . 0.9600 ?
C15 N9 . 1.459(5) ?
C15 C16 . 1.472(7) ?
C15 H15A . 0.9700 ?
C15 H15B . 0.9700 ?
C16 N10 . 1.472(6) ?
C16 H16A . 0.9700 ?
C16 H16B . 0.9700 ?
C17 N10 . 1.441(6) ?
C17 C18 . 1.454(7) ?
C17 H17A . 0.9700 ?
C17 H17B . 0.9700 ?
C18 N11 . 1.469(5) ?
C18 H18A . 0.9700 ?
C18 H18B . 0.9700 ?
N3 Zn1 . 2.076(3) ?
N7 Zn1 . 2.121(3) ?
N9 Zn1 . 2.084(3) ?
N9 H9A . 0.9000 ?
N9 H9B . 0.9000 ?
N10 Zn1 . 2.221(3) ?
N10 H10 . 0.834(19) ?
N11 Zn1 . 2.093(3) ?
N11 H11A . 0.9000 ?
N11 H11B . 0.9000 ?
O5 H2 . 0.82(6) ?
O5 H1 . 0.825(19) ?
O6 H3 . 0.82(2) ?
O6 H4 . 0.81(5) ?

loop_
_geom_hbond_atom_site_label_D
_geom_hbond_atom_site_label_H
_geom_hbond_atom_site_label_A
_geom_hbond_site_symmetry_A
_geom_hbond_distance_DH
_geom_hbond_distance_HA
_geom_hbond_distance_DA
_geom_hbond_angle_DHA
O5 H1 N8 1_565 0.83(2) 2.01(3) 2.835(5) 177(3)
O5 H2 O4 . 0.82(6) 2.00(6) 2.801(5) 167(6)
O6 H3 O2 . 0.82(2) 2.10(4) 2.914(4) 169(4)
O6 H4 N4 4_565 0.81(5) 2.16(6) 2.957(5) 168(4)
N9 H9A O6 . 0.90 2.23 3.096(5) 161
N9 H9B O3 2_556 0.90 2.42 3.213(4) 147(2)
N11 H11B O3 3_567 0.90 2.07 2.962(4) 169(2)
N10 H10 O1 3_667 0.84(3) 2.21(3) 2.961(4) 151(2)

loop_
_geom_torsion_atom_site_label_1
_geom_torsion_atom_site_label_2
_geom_torsion_atom_site_label_3
_geom_torsion_atom_site_label_4
_geom_torsion_site_symmetry_1
_geom_torsion_site_symmetry_2
_geom_torsion_site_symmetry_3
_geom_torsion_site_symmetry_4
_geom_torsion
_geom_torsion_publ_flag
N3 C1 C2 N4 . . . . 0.4(4) ?
C4 C1 C2 N4 . . . . -175.9(3) ?
N3 C1 C2 N1 . . . . 179.3(3) ?
C4 C1 C2 N1 . . . . 3.0(5) ?
C2 C1 C4 O2 . . . . 175.9(4) ?
N3 C1 C4 O2 . . . . 0.6(6) ?
C2 C1 C4 N2 . . . . -3.4(5) ?
N3 C1 C4 N2 . . . . -178.7(3) ?
N7 C8 C9 N8 . . . . -0.8(4) ?
C11 C8 C9 N8 . . . . 175.6(3) ?
N7 C8 C9 N5 . . . . 178.4(3) ?
C11 C8 C9 N5 . . . . -5.3(5) ?
C9 C8 C11 O4 . . . . -178.1(4) ?
N7 C8 C11 O4 . . . . -2.7(6) ?
C9 C8 C11 N6 . . . . 1.5(5) ?
N7 C8 C11 N6 . . . . 176.9(3) ?
N9 C15 C16 N10 . . . . 51.5(5) ?
N10 C17 C18 N11 . . . . -51.8(6) ?
O1 C3 N1 C2 . . . . -179.9(3) ?
N2 C3 N1 C2 . . . . 1.0(5) ?
O1 C3 N1 C6 . . . . -0.6(5) ?
N2 C3 N1 C6 . . . . -179.7(3) ?
N4 C2 N1 C3 . . . . 177.2(3) ?
C1 C2 N1 C3 . . . . -1.6(5) ?
N4 C2 N1 C6 . . . . -2.2(5) ?
C1 C2 N1 C6 . . . . 179.1(3) ?
O1 C3 N2 C4 . . . . 179.0(3) ?
N1 C3 N2 C4 . . . . -2.0(5) ?
O1 C3 N2 C7 . . . . 1.1(5) ?
N1 C3 N2 C7 . . . . -179.8(3) ?
O2 C4 N2 C3 . . . . -176.3(3) ?
C1 C4 N2 C3 . . . . 3.1(5) ?
O2 C4 N2 C7 . . . . 1.5(5) ?
C1 C4 N2 C7 . . . . -179.1(3) ?
N4 C5 N3 C1 . . . . 0.1(4) ?
N4 C5 N3 Zn1 . . . . -175.3(2) ?
C2 C1 N3 C5 . . . . -0.2(4) ?
C4 C1 N3 C5 . . . . 175.5(4) ?
C2 C1 N3 Zn1 . . . . 173.7(3) ?
C4 C1 N3 Zn1 . . . . -10.5(6) ?
C1 C2 N4 C5 . . . . -0.3(4) ?
N1 C2 N4 C5 . . . . -179.2(3) ?
N3 C5 N4 C2 . . . . 0.1(4) ?
O3 C10 N5 C9 . . . . 176.3(3) ?
N6 C10 N5 C9 . . . . -4.2(5) ?
O3 C10 N5 C13 . . . . 0.0(5) ?
N6 C10 N5 C13 . . . . 179.4(3) ?
N8 C9 N5 C10 . . . . -174.3(3) ?
C8 C9 N5 C10 . . . . 6.7(5) ?
N8 C9 N5 C13 . . . . 2.1(5) ?
C8 C9 N5 C13 . . . . -176.9(3) ?
O3 C10 N6 C11 . . . . -179.9(3) ?
N5 C10 N6 C11 . . . . 0.7(5) ?
O3 C10 N6 C14 . . . . -4.2(5) ?
N5 C10 N6 C14 . . . . 176.4(3) ?
O4 C11 N6 C10 . . . . -179.7(3) ?
C8 C11 N6 C10 . . . . 0.7(5) ?
O4 C11 N6 C14 . . . . 4.6(5) ?
C8 C11 N6 C14 . . . . -174.9(3) ?
N8 C12 N7 C8 . . . . -0.8(4) ?
N8 C12 N7 Zn1 . . . . 166.3(3) ?
C9 C8 N7 C12 . . . . 0.9(4) ?
C11 C8 N7 C12 . . . . -174.9(4) ?
C9 C8 N7 Zn1 . . . . -161.7(3) ?
C11 C8 N7 Zn1 . . . . 22.4(6) ?
N7 C12 N8 C9 . . . . 0.4(4) ?
C8 C9 N8 C12 . . . . 0.3(4) ?
N5 C9 N8 C12 . . . . -178.8(3) ?
C16 C15 N9 Zn1 . . . . -40.5(4) ?
C18 C17 N10 C16 . . . . 151.2(4) ?
C18 C17 N10 Zn1 . . . . 31.4(5) ?
C15 C16 N10 C17 . . . . -156.8(4) ?
C15 C16 N10 Zn1 . . . . -36.5(4) ?
C17 C18 N11 Zn1 . . . . 44.9(5) ?
C5 N3 Zn1 N9 . . . . -159.7(2) ?
C1 N3 Zn1 N9 . . . . 27.1(4) ?
C5 N3 Zn1 N11 . . . . 35.9(3) ?
C1 N3 Zn1 N11 . . . . -137.4(3) ?
C5 N3 Zn1 N7 . . . . -62.7(3) ?
C1 N3 Zn1 N7 . . . . 124.1(3) ?
C5 N3 Zn1 N10 . . . . 117.2(3) ?
C1 N3 Zn1 N10 . . . . -56.0(4) ?
C15 N9 Zn1 N3 . . . . -79.2(3) ?
C15 N9 Zn1 N11 . . . . 78.7(3) ?
C15 N9 Zn1 N7 . . . . -177.4(3) ?
C15 N9 Zn1 N10 . . . . 15.6(3) ?
C18 N11 Zn1 N3 . . . . 77.1(3) ?
C18 N11 Zn1 N9 . . . . -83.3(3) ?
C18 N11 Zn1 N7 . . . . 174.3(3) ?
C18 N11 Zn1 N10 . . . . -20.4(3) ?
C12 N7 Zn1 N3 . . . . -43.4(3) ?
C8 N7 Zn1 N3 . . . . 117.4(3) ?
C12 N7 Zn1 N9 . . . . 76.8(3) ?
C8 N7 Zn1 N9 . . . . -122.4(4) ?
C12 N7 Zn1 N11 . . . . -146.2(3) ?
C8 N7 Zn1 N11 . . . . 14.6(4) ?
C12 N7 Zn1 N10 . . . . 136.8(5) ?
C8 N7 Zn1 N10 . . . . -62.4(7) ?
C17 N10 Zn1 N3 . . . . -106.1(3) ?
C16 N10 Zn1 N3 . . . . 129.9(3) ?
C17 N10 Zn1 N9 . . . . 135.3(3) ?
C16 N10 Zn1 N9 . . . . 11.3(3) ?
C17 N10 Zn1 N11 . . . . -5.6(3) ?
C16 N10 Zn1 N11 . . . . -129.6(3) ?
C17 N10 Zn1 N7 . . . . 73.7(6) ?
C16 N10 Zn1 N7 . . . . -50.4(6) ?
